data_2002779
loop_
_publ_author_name
'Beck, J'
'Biedenkopf, P'
'Mueller-Buschbaum, K'
'Richter, J'
'Schlitt, K-J'

_publ_section_title
;
Die Reaktion von SeCl4 mit Uebergangsmetalltetrachloriden. Synthese und
Kristallstrukturen von ((Se Cl3))2 (M Cl6) mit M= Zr, Hf, Mo, Re
;
_journal_name_full
;
Zeitschrift fuer Anorganische und Allgemeine Chemie
;
_journal_page_first 292
_journal_page_last 296
_journal_paper_doi 10.1002/zaac.19966220215
_journal_volume 622
_journal_year 1996
_chemical_formula_structural '(Se Cl3)2 (Hf Cl6)'
_chemical_formula_sum 'Cl12 Hf Se2'
_chemical_name_systematic 'Bis(trichloroselenium) hexachlorohafnate'
_space_group_IT_number 43
_symmetry_cell_setting orthorhombic
_symmetry_Int_Tables_number 43
_symmetry_space_group_name_Hall 'F 2 -2d'
_symmetry_space_group_name_H-M 'F d d 2'
_cell_angle_alpha 90
_cell_angle_beta 90
_cell_angle_gamma 90
_cell_formula_units_Z 8
_cell_length_a 11.6294(1)
_cell_length_b 12.8498(1)
_cell_length_c 21.7822(1)
_cell_volume 3255.0
_refine_ls_R_factor_all 0.0189
_cod_database_code 2002779

loop_
_symmetry_equiv_pos_as_xyz
x,y,z
-x,-y,z
1/4-x,1/4+y,1/4+z
1/4+x,1/4-y,1/4+z
x,1/2+y,1/2+z
1/2+x,y,1/2+z
1/2+x,1/2+y,z
-x,1/2-y,1/2+z
1/2-x,-y,1/2+z
1/2-x,1/2-y,z
1/4-x,3/4+y,3/4+z
3/4-x,1/4+y,3/4+z
3/4-x,3/4+y,1/4+z
1/4+x,3/4-y,3/4+z
3/4+x,1/4-y,3/4+z
3/4+x,3/4-y,1/4+z

loop_
_atom_site_aniso_label
_atom_site_aniso_U_11
_atom_site_aniso_U_12
_atom_site_aniso_U_13
_atom_site_aniso_U_22
_atom_site_aniso_U_23
_atom_site_aniso_U_33
Hf1 0.02627(9) -0.00075(7) 0. 0.02757(8) 0. 0.02192(7)
Se1 0.0314(2) 0.00266(13) 0.00034(13) 0.0328(2) 0.00112(12) 0.0263(2)
Cl1 0.0340(4) -0.0026(3) 0.0083(4) 0.0421(4) 0.0041(3) 0.0340(4)
Cl2 0.0343(4) 0.0069(3) 0.0058(4) 0.0353(3) 0.0050(4) 0.0364(4)
Cl3 0.0478(6) -0.0012(4) 0.0165(4) 0.0372(4) 0.0031(3) 0.0363(5)
Cl4 0.0517(6) 0.0104(5) 0.0128(5) 0.0514(5) -0.0026(4) 0.0383(5)
Cl5 0.0445(5) -0.0070(4) -0.0013(5) 0.0409(4) -0.0002(4) 0.0503(5)
Cl6 0.0430(6) 0.0107(5) -0.0060(4) 0.0619(6) 0.0107(4) 0.0389(5)

loop_
_atom_site_label
_atom_site_type_symbol
_atom_site_symmetry_multiplicity
_atom_site_Wyckoff_symbol
_atom_site_fract_x
_atom_site_fract_y
_atom_site_fract_z
_atom_site_occupancy
_atom_site_attached_hydrogens
_atom_site_calc_flag
Hf1 Hf4+ 8 a 0.25 0.25 0.875320(8) 1. 0 d
Se1 Se4+ 16 b -0.49119(3) 0.21914(3) 0.705990(13) 1. 0 d
Cl1 Cl1- 16 b 0.12979(9) 0.17172(7) 0.95525(5) 1. 0 d
Cl2 Cl1- 16 b 0.36913(8) 0.09243(6) 0.87368(5) 1. 0 d
Cl3 Cl1- 16 b 0.37527(11) 0.32756(7) 0.79799(5) 1. 0 d
Cl4 Cl1- 16 b -0.38839(10) 0.16650(8) 0.63013(6) 1. 0 d
Cl5 Cl1- 16 b -0.61854(10) 0.09928(8) 0.70235(6) 1. 0 d
Cl6 Cl1- 16 b -0.38514(11) 0.15587(10) 0.77785(5) 1. 0 d

loop_
_atom_type_symbol
_atom_type_oxidation_number
Hf4+ 4.000
Se4+ 4.000
Cl1- -1.000
